data_7059675
loop_
_publ_author_name
'Dinda, Soumitra'
'Sultana, Tamanna'
'Sultana, Suhana'
'Patra, Sarat Chandra'
'Mitra, Arup Kumar'
'Roy, Subhadip'
'Pramanik, Kausikisankar'
'Ganguly, Sanjib'

_publ_section_title
;
 Ruthenocycles of benzothiazolyl and pyridyl hydrazones with ancillary
 PAHs: synthesis, structure, electrochemistry and antimicrobial activity
;
_journal_issue 26
_journal_name_full 'New Journal of Chemistry'
_journal_page_first 11022
_journal_page_last 11034
_journal_paper_doi 10.1039/D0NJ01447H
_journal_volume 44
_journal_year 2020
_chemical_formula_moiety 'C53 H42 Cl N3 O P2 Ru'
_chemical_formula_sum 'C53 H42 Cl N3 O P2 Ru'
_chemical_formula_weight 935.409
_space_group_crystal_system monoclinic
_space_group_IT_number 14
_space_group_name_Hall '-P 2yn'
_space_group_name_H-M_alt 'P 1 21/n 1'
_symmetry_Int_Tables_number 14
_audit_creation_date 2020-04-16
_audit_creation_method
;
Olex2 1.3-dev
(compiled 2020.03.26 svn.re84ffbc8 for OlexSys, GUI svn.r5830)
;
_audit_update_record
;
2020-04-19 deposited with the CCDC.	2020-05-22 downloaded from the CCDC.
;
_cell_angle_alpha 90
_cell_angle_beta 114.403(2)
_cell_angle_gamma 90
_cell_formula_units_Z 4
_cell_length_a 20.496(1)
_cell_length_b 10.4384(5)
_cell_length_c 22.9609(11)
_cell_measurement_reflns_used 9884
_cell_measurement_temperature 298(2)
_cell_measurement_theta_max 26.22
_cell_measurement_theta_min 2.98
_cell_volume 4473.5(4)
_computing_cell_refinement 'Bruker SAINT'
_computing_data_collection 'Bruker APEX2'
_computing_data_reduction 'Bruker SAINT'
_computing_molecular_graphics 'Olex2 1.3-dev (Dolomanov et al., 2009)'
_computing_publication_material 'Olex2 1.3-dev (Dolomanov et al., 2009)'
_computing_structure_refinement 'olex2.refine 1.3-dev (Bourhis et al., 2015)'
_computing_structure_solution 'SHELXT 2014/5 (Sheldrick, 2014)'
_diffrn_ambient_temperature 298.43
_diffrn_measured_fraction_theta_full 0.9980
_diffrn_measured_fraction_theta_max 0.9925
_diffrn_measurement_device_type 'CCD area-detector'
_diffrn_measurement_method 'phi and omega scans'
_diffrn_radiation_type 'Mo K\a'
_diffrn_radiation_wavelength 0.71073
_diffrn_reflns_av_R_equivalents 0.1108
_diffrn_reflns_av_unetI/netI 0.0793
_diffrn_reflns_Laue_measured_fraction_full 0.9980
_diffrn_reflns_Laue_measured_fraction_max 0.9925
_diffrn_reflns_limit_h_max 25
_diffrn_reflns_limit_h_min -25
_diffrn_reflns_limit_k_max 13
_diffrn_reflns_limit_k_min -13
_diffrn_reflns_limit_l_max 28
_diffrn_reflns_limit_l_min -28
_diffrn_reflns_number 59672
_diffrn_reflns_point_group_measured_fraction_full 0.9980
_diffrn_reflns_point_group_measured_fraction_max 0.9925
_diffrn_reflns_theta_full 25.2417
_diffrn_reflns_theta_max 26.42
_diffrn_reflns_theta_min 2.93
_exptl_absorpt_coefficient_mu 0.524
_exptl_crystal_colour orange
_exptl_crystal_colour_primary orange
_exptl_crystal_density_diffrn 1.389
_exptl_crystal_description prism
_exptl_crystal_F_000 1917.098
_exptl_crystal_size_max 0.04
_exptl_crystal_size_mid 0.03
_exptl_crystal_size_min 0.02
_refine_diff_density_max 1.6204
_refine_diff_density_min -1.1780
_refine_diff_density_rms 0.1911
_refine_ls_d_res_high 0.7985
_refine_ls_d_res_low 6.9573
_refine_ls_goodness_of_fit_ref 1.0905
_refine_ls_hydrogen_treatment constr
_refine_ls_matrix_type full
_refine_ls_number_constraints 84
_refine_ls_number_parameters 550
_refine_ls_number_reflns 9125
_refine_ls_number_restraints 62
_refine_ls_restrained_S_all 1.0865
_refine_ls_R_factor_all 0.1175
_refine_ls_R_factor_gt 0.0661
_refine_ls_shift/su_max 0.0004
_refine_ls_shift/su_mean 0.0000
_refine_ls_structure_factor_coef Fsqd
_refine_ls_weighting_details 'w=1/[\s^2^(Fo^2^)+(0.0790P)^2^+8.1573P] where P=(Fo^2^+2Fc^2^)/3'
_refine_ls_weighting_scheme calc
_refine_ls_wR_factor_gt 0.1504
_refine_ls_wR_factor_ref 0.1838
_reflns_Friedel_coverage 0.0
_reflns_limit_h_max 14
_reflns_limit_h_min -25
_reflns_limit_k_max 13
_reflns_limit_k_min 0
_reflns_limit_l_max 28
_reflns_limit_l_min -14
_reflns_number_gt 5932
_reflns_number_total 9125
_reflns_threshold_expression I>=2u(I)
_cod_data_source_file d0nj01447h2.cif
_cod_data_source_block 3c
_cod_depositor_comments
;Adding full bibliography for 7059673--7059676.cif.

 Adding full bibliography for 7059673--7059676.cif.
;
_cod_original_sg_symbol_Hall '-P 2ybc (x-z,y,z)'
_cod_database_code 7059675
_olex2_refinement_description
;
1. Fixed Uiso
 At 1.2 times of:
  All C(H) groups
2. Rigid bond restraints
 C4, C9, C10, C11, C12, C13, C14, C15, C38, C39, C40
 with sigma for 1-2 distances of 0.01 and sigma for 1-3 distances of 0.01
3. Uiso/Uaniso restraints and constraints
C4 \\sim C9 \\sim C10 \\sim C11 \\sim C12 \\sim C13 \\sim C14 \\sim C15 \\sim
C38 \\sim C39 \\sim C40: within 2A with sigma of 0.04 and sigma for terminal
atoms of 0.08 within 2A
4.a Aromatic/amide H refined with riding coordinates:
 C1(H1), C2(H2), C3(H3), C4(H4), C6(H6), C8(H8), C9(H9), C10(H10), C12(H12),
 C13(H13), C14(H14), C15(H15), C19(H19), C20(H20), C21(H21), C22(H22), C23(H23),
  C25(H25), C26(H26), C27(H27), C28(H28), C29(H29), C31(H31), C32(H32),
 C33(H33), C34(H34), C35(H35), C37(H37), C38(H38), C39(H39), C40(H40), C41(H41),
  C43(H43), C44(H44), C45(H45), C46(H46), C47(H47), C49(H49), C50(H50),
 C51(H51), C52(H52), C53(H53)
;
_olex2_submission_special_instructions 'No special instructions were received'

loop_
_space_group_symop_id
_space_group_symop_operation_xyz
1 x,y,z
2 -x+1/2,y+1/2,-z+1/2
3 -x,-y,-z
4 x-1/2,-y-1/2,z-1/2

loop_
_atom_site_label
_atom_site_type_symbol
_atom_site_fract_x
_atom_site_fract_y
_atom_site_fract_z
_atom_site_U_iso_or_equiv
_atom_site_adp_type
_atom_site_occupancy
_atom_site_refinement_flags_posn
_atom_site_refinement_flags_adp
C1 C 0.6069(3) 0.6576(5) 0.4164(3) 0.0467(15) Uani 1.000000 . .
H1 H 0.5695(3) 0.6650(5) 0.4292(3) 0.0560(18) Uiso 1.000000 R .
C2 C 0.6266(4) 0.7623(7) 0.3912(4) 0.077(2) Uani 1.000000 . .
H2 H 0.6031(4) 0.8402(7) 0.3874(4) 0.092(3) Uiso 1.000000 R .
C3 C 0.6815(5) 0.7509(7) 0.3717(4) 0.092(3) Uani 1.000000 . .
H3 H 0.6948(5) 0.8218(7) 0.3545(4) 0.110(3) Uiso 1.000000 R .
C4 C 0.7168(4) 0.6373(7) 0.3771(4) 0.065(2) Uani 1.000000 . U
H4 H 0.7540(4) 0.6291(7) 0.3642(4) 0.078(2) Uiso 1.000000 R .
C5 C 0.6943(3) 0.5338(6) 0.4030(3) 0.0420(14) Uani 1.000000 . .
C6 C 0.7977(3) 0.2676(7) 0.4129(3) 0.0541(16) Uani 1.000000 . .
H6 H 0.7801(3) 0.2128(7) 0.4349(3) 0.065(2) Uiso 1.000000 R .
C7 C 0.8544(4) 0.2238(7) 0.3933(4) 0.0660(19) Uani 1.000000 . .
C8 C 0.8786(4) 0.2996(8) 0.3569(4) 0.079(2) Uani 1.000000 . .
H8 H 0.8581(4) 0.3802(8) 0.3447(4) 0.094(3) Uiso 1.000000 R .
C9 C 0.9320(5) 0.2625(11) 0.3375(5) 0.108(3) Uani 1.000000 . U
H9 H 0.9467(5) 0.3158(11) 0.3128(5) 0.130(4) Uiso 1.000000 R .
C10 C 0.9621(5) 0.1415(11) 0.3569(6) 0.114(3) Uani 1.000000 . U
H10 H 0.9991(5) 0.1153(11) 0.3461(6) 0.136(4) Uiso 1.000000 R .
C11 C 0.9394(5) 0.0608(10) 0.3910(5) 0.093(3) Uani 1.000000 . U
C12 C 0.9698(6) -0.0596(11) 0.4117(6) 0.124(3) Uani 1.000000 . U
H12 H 1.0075(6) -0.0853(11) 0.4018(6) 0.149(4) Uiso 1.000000 R .
C13 C 0.9471(7) -0.1402(11) 0.4452(7) 0.137(4) Uani 1.000000 . U
H13 H 0.9697(7) -0.2187(11) 0.4589(7) 0.165(5) Uiso 1.000000 R .
C14 C 0.8906(6) -0.1060(10) 0.4593(6) 0.126(4) Uani 1.000000 . U
H14 H 0.8729(6) -0.1648(10) 0.4796(6) 0.151(4) Uiso 1.000000 R .
C15 C 0.8596(5) 0.0131(8) 0.4440(4) 0.084(2) Uani 1.000000 . U
H15 H 0.8232(5) 0.0358(8) 0.4563(4) 0.101(3) Uiso 1.000000 R .
C16 C 0.8825(4) 0.1007(8) 0.4099(4) 0.074(2) Uani 1.000000 . .
C17 C 0.6920(3) 0.1817(7) 0.4850(3) 0.0467(15) Uani 1.000000 . .
C18 C 0.7213(3) 0.6032(5) 0.5746(2) 0.0353(12) Uani 1.000000 . .
C19 C 0.6522(3) 0.6305(5) 0.5679(3) 0.0450(14) Uani 1.000000 . .
H19 H 0.6193(3) 0.5641(5) 0.5595(3) 0.0540(17) Uiso 1.000000 R .
C20 C 0.6315(4) 0.7535(6) 0.5736(3) 0.0525(16) Uani 1.000000 . .
H20 H 0.5853(4) 0.7687(6) 0.5700(3) 0.0630(19) Uiso 1.000000 R .
C21 C 0.6782(4) 0.8536(6) 0.5843(3) 0.0552(17) Uani 1.000000 . .
H21 H 0.6633(4) 0.9371(6) 0.5862(3) 0.066(2) Uiso 1.000000 R .
C22 C 0.7472(4) 0.8293(6) 0.5923(3) 0.064(2) Uani 1.000000 . .
H22 H 0.7795(4) 0.8966(6) 0.6006(3) 0.077(2) Uiso 1.000000 R .
C23 C 0.7689(3) 0.7055(6) 0.5882(3) 0.0553(17) Uani 1.000000 . .
H23 H 0.8161(3) 0.6903(6) 0.5946(3) 0.066(2) Uiso 1.000000 R .
C24 C 0.7502(3) 0.3581(5) 0.6355(2) 0.0323(11) Uani 1.000000 . .
C25 C 0.7186(3) 0.2411(5) 0.6349(3) 0.0437(14) Uani 1.000000 . .
H25 H 0.6888(3) 0.2040(5) 0.5962(3) 0.0524(17) Uiso 1.000000 R .
C26 C 0.7313(3) 0.1779(6) 0.6925(3) 0.0509(16) Uani 1.000000 . .
H26 H 0.7109(3) 0.0981(6) 0.6919(3) 0.0611(19) Uiso 1.000000 R .
C27 C 0.7734(3) 0.2334(6) 0.7491(3) 0.0480(15) Uani 1.000000 . .
H27 H 0.7813(3) 0.1916(6) 0.7872(3) 0.0576(18) Uiso 1.000000 R .
C28 C 0.8044(3) 0.3505(6) 0.7507(3) 0.0461(14) Uani 1.000000 . .
H28 H 0.8338(3) 0.3874(6) 0.7896(3) 0.0553(17) Uiso 1.000000 R .
C29 C 0.7916(3) 0.4133(5) 0.6939(3) 0.0431(14) Uani 1.000000 . .
H29 H 0.8112(3) 0.4941(5) 0.6951(3) 0.0517(17) Uiso 1.000000 R .
C30 C 0.8348(3) 0.4412(6) 0.5702(3) 0.0405(13) Uani 1.000000 . .
C31 C 0.8543(3) 0.5236(7) 0.5323(3) 0.0563(17) Uani 1.000000 . .
H31 H 0.8202(3) 0.5774(7) 0.5032(3) 0.068(2) Uiso 1.000000 R .
C32 C 0.9243(4) 0.5259(8) 0.5376(4) 0.073(2) Uani 1.000000 . .
H32 H 0.9369(4) 0.5809(8) 0.5121(4) 0.087(3) Uiso 1.000000 R .
C33 C 0.9742(4) 0.4475(9) 0.5803(4) 0.079(2) Uani 1.000000 . .
H33 H 1.0212(4) 0.4497(9) 0.5842(4) 0.094(3) Uiso 1.000000 R .
C34 C 0.9560(4) 0.3655(8) 0.6176(4) 0.076(2) Uani 1.000000 . .
H34 H 0.9908(4) 0.3130(8) 0.6470(4) 0.091(3) Uiso 1.000000 R .
C35 C 0.8867(3) 0.3605(6) 0.6120(3) 0.0559(17) Uani 1.000000 . .
H35 H 0.8744(3) 0.3022(6) 0.6365(3) 0.067(2) Uiso 1.000000 R .
C36 C 0.6153(3) 0.2443(7) 0.3079(3) 0.0490(15) Uani 1.000000 . .
C37 C 0.6254(4) 0.3442(9) 0.2727(3) 0.070(2) Uani 1.000000 . .
H37 H 0.6053(4) 0.4240(9) 0.2729(3) 0.084(3) Uiso 1.000000 R .
C38 C 0.6651(6) 0.3259(15) 0.2375(5) 0.126(4) Uani 1.000000 . U
H38 H 0.6714(6) 0.3925(15) 0.2134(5) 0.151(5) Uiso 1.000000 R .
C39 C 0.6953(7) 0.2081(18) 0.2385(6) 0.148(5) Uani 1.000000 . U
H39 H 0.7228(7) 0.1958(18) 0.2153(6) 0.178(6) Uiso 1.000000 R .
C40 C 0.6859(6) 0.1101(14) 0.2722(6) 0.133(4) Uani 1.000000 . U
H40 H 0.7061(6) 0.0307(14) 0.2716(6) 0.159(5) Uiso 1.000000 R .
C41 C 0.6461(4) 0.1268(9) 0.3081(4) 0.083(3) Uani 1.000000 . .
H41 H 0.6403(4) 0.0594(9) 0.3320(4) 0.100(3) Uiso 1.000000 R .
C42 C 0.4963(3) 0.3776(5) 0.3180(2) 0.0345(12) Uani 1.000000 . .
C43 C 0.4678(3) 0.4544(5) 0.3514(3) 0.0405(13) Uani 1.000000 . .
H43 H 0.4884(3) 0.4527(5) 0.3958(3) 0.0486(16) Uiso 1.000000 R .
C44 C 0.4098(3) 0.5329(6) 0.3198(3) 0.0481(15) Uani 1.000000 . .
H44 H 0.3908(3) 0.5819(6) 0.3428(3) 0.0578(18) Uiso 1.000000 R .
C45 C 0.3802(3) 0.5383(6) 0.2543(3) 0.0570(17) Uani 1.000000 . .
H45 H 0.3421(3) 0.5933(6) 0.2329(3) 0.068(2) Uiso 1.000000 R .
C46 C 0.4067(3) 0.4631(7) 0.2203(3) 0.0587(18) Uani 1.000000 . .
H46 H 0.3859(3) 0.4663(7) 0.1759(3) 0.070(2) Uiso 1.000000 R .
C47 C 0.4640(3) 0.3827(6) 0.2513(3) 0.0493(15) Uani 1.000000 . .
H47 H 0.4813(3) 0.3316(6) 0.2276(3) 0.0592(18) Uiso 1.000000 R .
C48 C 0.5268(3) 0.1187(5) 0.3604(3) 0.0433(14) Uani 1.000000 . .
C49 C 0.5272(3) 0.0676(6) 0.4162(3) 0.0529(16) Uani 1.000000 . .
H49 H 0.5513(3) 0.1093(6) 0.4550(3) 0.063(2) Uiso 1.000000 R .
C50 C 0.4913(4) -0.0469(6) 0.4137(4) 0.070(2) Uani 1.000000 . .
H50 H 0.4911(4) -0.0804(6) 0.4512(4) 0.084(3) Uiso 1.000000 R .
C51 C 0.4568(4) -0.1104(7) 0.3583(5) 0.073(2) Uani 1.000000 . .
H51 H 0.4335(4) -0.1870(7) 0.3578(5) 0.088(3) Uiso 1.000000 R .
C52 C 0.4561(4) -0.0616(7) 0.3022(4) 0.082(3) Uani 1.000000 . .
H52 H 0.4323(4) -0.1050(7) 0.2638(4) 0.099(3) Uiso 1.000000 R .
C53 C 0.4915(4) 0.0532(6) 0.3037(3) 0.065(2) Uani 1.000000 . .
H53 H 0.4913(4) 0.0862(6) 0.2660(3) 0.078(2) Uiso 1.000000 R .
Cl1 Cl 0.56798(8) 0.33910(14) 0.50830(7) 0.0449(4) Uani 1.000000 . .
N1 N 0.6405(2) 0.5452(4) 0.4230(2) 0.0361(10) Uani 1.000000 . .
N2 N 0.7209(2) 0.4135(5) 0.4177(2) 0.0406(11) Uani 1.000000 . .
N3 N 0.7732(3) 0.3817(5) 0.3992(2) 0.0502(13) Uani 1.000000 . .
O1 O 0.7122(3) 0.0893(5) 0.4968(3) 0.0776(15) Uani 1.000000 . .
P1 P 0.74140(7) 0.43710(13) 0.56166(6) 0.0315(3) Uani 1.000000 . .
P2 P 0.57189(7) 0.27198(13) 0.36178(6) 0.0331(3) Uani 1.000000 . .
Ru1 Ru 0.65657(2) 0.35031(4) 0.462246(19) 0.03058(15) Uani 1.000000 . .

loop_
_atom_site_aniso_label
_atom_site_aniso_U_11
_atom_site_aniso_U_22
_atom_site_aniso_U_33
_atom_site_aniso_U_12
_atom_site_aniso_U_13
_atom_site_aniso_U_23
C1 0.043(3) 0.040(3) 0.052(3) 0.010(3) 0.016(3) 0.012(3)
C2 0.077(5) 0.042(4) 0.121(7) 0.018(4) 0.050(5) 0.033(4)
C3 0.105(7) 0.058(5) 0.133(8) 0.026(5) 0.069(6) 0.062(5)
C4 0.066(4) 0.064(5) 0.082(5) 0.011(4) 0.047(4) 0.039(4)
C5 0.040(3) 0.043(3) 0.045(3) 0.006(3) 0.020(3) 0.012(3)
C6 0.049(4) 0.056(4) 0.063(4) -0.000(3) 0.030(3) -0.008(3)
C7 0.058(4) 0.058(5) 0.081(5) -0.002(4) 0.028(4) -0.015(4)
C8 0.073(5) 0.077(5) 0.110(6) 0.002(4) 0.061(5) -0.003(5)
C9 0.103(7) 0.110(7) 0.150(9) -0.008(6) 0.091(7) -0.015(6)
C10 0.082(6) 0.111(7) 0.166(10) 0.010(5) 0.069(6) -0.035(6)
C11 0.077(6) 0.085(5) 0.124(7) 0.015(5) 0.048(5) -0.034(5)
C12 0.110(8) 0.106(7) 0.159(10) 0.031(6) 0.059(6) -0.021(6)
C13 0.133(9) 0.082(7) 0.200(12) 0.049(6) 0.072(8) 0.000(6)
C14 0.133(8) 0.079(6) 0.173(10) 0.045(6) 0.071(7) 0.016(6)
C15 0.096(6) 0.061(5) 0.100(6) 0.025(4) 0.046(5) 0.008(5)
C16 0.065(5) 0.064(5) 0.087(6) 0.005(4) 0.026(4) -0.019(4)
C17 0.047(4) 0.054(4) 0.038(3) -0.009(3) 0.017(3) -0.003(3)
C18 0.048(3) 0.026(3) 0.028(3) -0.004(2) 0.012(2) 0.003(2)
C19 0.057(4) 0.034(3) 0.044(3) -0.007(3) 0.021(3) -0.009(3)
C20 0.071(4) 0.039(3) 0.049(3) 0.006(3) 0.026(3) -0.003(3)
C21 0.078(5) 0.032(3) 0.046(3) 0.005(3) 0.016(3) -0.004(3)
C22 0.075(5) 0.036(4) 0.066(4) -0.019(3) 0.012(4) -0.006(3)
C23 0.049(4) 0.042(4) 0.059(4) -0.010(3) 0.007(3) -0.000(3)
C24 0.033(3) 0.030(3) 0.036(3) 0.003(2) 0.016(2) 0.005(2)
C25 0.047(3) 0.037(3) 0.038(3) -0.009(3) 0.010(3) 0.004(3)
C26 0.057(4) 0.046(4) 0.045(3) -0.012(3) 0.016(3) 0.009(3)
C27 0.057(4) 0.050(4) 0.038(3) 0.008(3) 0.021(3) 0.014(3)
C28 0.057(4) 0.044(3) 0.033(3) -0.002(3) 0.014(3) -0.003(3)
C29 0.056(4) 0.028(3) 0.042(3) -0.002(3) 0.016(3) -0.003(2)
C30 0.043(3) 0.042(3) 0.039(3) -0.004(3) 0.020(3) -0.005(3)
C31 0.052(4) 0.065(4) 0.052(4) -0.012(3) 0.022(3) 0.009(3)
C32 0.071(5) 0.084(6) 0.069(5) -0.022(5) 0.035(4) 0.006(4)
C33 0.058(5) 0.098(6) 0.095(6) -0.007(5) 0.047(5) -0.008(5)
C34 0.051(4) 0.094(6) 0.087(6) 0.019(4) 0.035(4) 0.021(5)
C35 0.054(4) 0.057(4) 0.065(4) 0.008(3) 0.033(3) 0.009(3)
C36 0.042(3) 0.068(4) 0.039(3) 0.000(3) 0.018(3) -0.011(3)
C37 0.051(4) 0.119(7) 0.047(4) -0.015(4) 0.026(3) -0.008(4)
C38 0.090(8) 0.224(12) 0.074(6) -0.041(8) 0.043(6) -0.015(8)
C39 0.106(8) 0.269(15) 0.098(8) -0.023(9) 0.070(7) -0.070(9)
C40 0.098(7) 0.191(11) 0.129(9) 0.027(8) 0.066(7) -0.067(8)
C41 0.069(5) 0.104(7) 0.076(5) 0.013(5) 0.029(4) -0.035(5)
C42 0.032(3) 0.031(3) 0.037(3) 0.000(2) 0.011(2) -0.001(2)
C43 0.040(3) 0.040(3) 0.039(3) -0.001(3) 0.013(3) -0.003(3)
C44 0.044(3) 0.039(3) 0.060(4) 0.009(3) 0.019(3) 0.006(3)
C45 0.040(3) 0.057(4) 0.062(4) 0.014(3) 0.009(3) 0.020(3)
C46 0.052(4) 0.071(5) 0.038(3) 0.013(4) 0.004(3) 0.009(3)
C47 0.047(4) 0.054(4) 0.042(3) 0.010(3) 0.013(3) 0.002(3)
C48 0.031(3) 0.030(3) 0.060(4) 0.006(2) 0.009(3) -0.005(3)
C49 0.069(4) 0.031(3) 0.073(4) -0.005(3) 0.044(4) -0.010(3)
C50 0.074(5) 0.036(4) 0.116(7) -0.003(4) 0.056(5) -0.003(4)
C51 0.047(4) 0.034(4) 0.126(7) -0.007(3) 0.024(5) -0.004(5)
C52 0.057(5) 0.051(4) 0.095(6) -0.004(4) -0.014(4) -0.014(4)
C53 0.062(4) 0.039(4) 0.063(4) 0.000(3) -0.005(4) 0.005(3)
Cl1 0.0506(8) 0.0423(8) 0.0403(7) -0.0048(7) 0.0172(7) -0.0028(6)
N1 0.039(3) 0.029(2) 0.037(2) 0.004(2) 0.012(2) 0.006(2)
N2 0.042(3) 0.042(3) 0.043(3) 0.000(2) 0.023(2) 0.000(2)
N3 0.045(3) 0.056(3) 0.052(3) 0.005(3) 0.022(3) -0.008(3)
O1 0.091(4) 0.058(3) 0.086(4) 0.025(3) 0.039(3) 0.019(3)
P1 0.0352(7) 0.0263(7) 0.0297(7) -0.0020(6) 0.0101(6) 0.0042(6)
P2 0.0348(8) 0.0285(7) 0.0336(7) 0.0021(6) 0.0120(6) -0.0014(6)
Ru1 0.0353(2) 0.0245(2) 0.0307(2) 0.00216(19) 0.01234(18) 0.00222(18)

loop_
_atom_type_symbol
_atom_type_scat_dispersion_real
_atom_type_scat_dispersion_imag
_atom_type_scat_Cromer_Mann_a1
_atom_type_scat_Cromer_Mann_a2
_atom_type_scat_Cromer_Mann_a3
_atom_type_scat_Cromer_Mann_a4
_atom_type_scat_Cromer_Mann_b1
_atom_type_scat_Cromer_Mann_b2
_atom_type_scat_Cromer_Mann_b3
_atom_type_scat_Cromer_Mann_b4
_atom_type_scat_Cromer_Mann_c
_atom_type_scat_source
_atom_type_scat_dispersion_source
Ru -1.23940 0.83517 19.26740 12.91820 4.86337 1.56756 0.80852 8.43467 24.79970 94.29280 5.37873983383 'International Tables Volume C Table 6.1.1.4 (pp. 500-502)' 'Henke, Gullikson and Davis, At. Data and Nucl. Data Tables, 1993, 54, 2'
C 0.00347 0.00161 2.31000 1.02000 1.58860 0.86500 20.84390 10.20750 0.56870 51.65120 0.215599998832 'International Tables Volume C Table 6.1.1.4 (pp. 500-502)' 'Henke, Gullikson and Davis, At. Data and Nucl. Data Tables, 1993, 54, 2'
Cl 0.14873 0.16029 11.46040 7.19640 6.25560 1.64550 0.01040 1.16620 18.51940 47.77840 -9.55739974976 'International Tables Volume C Table 6.1.1.4 (pp. 500-502)' 'Henke, Gullikson and Davis, At. Data and Nucl. Data Tables, 1993, 54, 2'
H 0.00000 0.00000 0.49300 0.32291 0.14019 0.04081 10.51090 26.12570 3.14236 57.79970 0.0030380000826 'International Tables Volume C Table 6.1.1.4 (pp. 500-502)' 'Henke, Gullikson and Davis, At. Data and Nucl. Data Tables, 1993, 54, 2'
O 0.01158 0.00611 3.04850 2.28680 1.54630 0.86700 13.27710 5.70110 0.32390 32.90890 0.250800013542 'International Tables Volume C Table 6.1.1.4 (pp. 500-502)' 'Henke, Gullikson and Davis, At. Data and Nucl. Data Tables, 1993, 54, 2'
N 0.00653 0.00323 12.21260 3.13220 2.01250 1.16630 0.00570 9.89330 28.99750 0.58260 -11.5290002823 'International Tables Volume C Table 6.1.1.4 (pp. 500-502)' 'Henke, Gullikson and Davis, At. Data and Nucl. Data Tables, 1993, 54, 2'
P 0.10434 0.09671 6.43450 4.17910 1.78000 1.49080 1.90670 27.15700 0.52600 68.16450 1.11489999294 'International Tables Volume C Table 6.1.1.4 (pp. 500-502)' 'Henke, Gullikson and Davis, At. Data and Nucl. Data Tables, 1993, 54, 2'

loop_
_geom_angle_atom_site_label_1
_geom_angle_atom_site_label_2
_geom_angle_atom_site_label_3
_geom_angle
_geom_angle_site_symmetry_1
_geom_angle_site_symmetry_3
_geom_angle_publ_flag
C2 C1 H1 119.4(4) . . ?
N1 C1 H1 119.4(3) . . ?
N1 C1 C2 121.3(6) . . ?
H2 C2 C1 120.3(4) . . ?
C3 C2 C1 119.3(6) . . ?
C3 C2 H2 120.3(4) . . ?
H3 C3 C2 119.4(4) . . ?
C4 C3 C2 121.2(6) . . ?
C4 C3 H3 119.4(4) . . ?
H4 C4 C3 121.5(4) . . ?
C5 C4 C3 116.9(6) . . ?
C5 C4 H4 121.5(4) . . ?
N1 C5 C4 122.0(5) . . ?
N2 C5 C4 130.6(6) . . ?
N2 C5 N1 107.3(5) . . ?
C7 C6 H6 120.3(4) . . ?
N3 C6 H6 120.3(4) . . ?
N3 C6 C7 119.3(6) . . ?
C8 C7 C6 121.9(7) . . ?
C16 C7 C6 119.1(7) . . ?
C16 C7 C8 118.9(7) . . ?
H8 C8 C7 118.1(5) . . ?
C9 C8 C7 123.9(9) . . ?
C9 C8 H8 118.1(6) . . ?
H9 C9 C8 121.6(6) . . ?
C10 C9 C8 116.8(10) . . ?
C10 C9 H9 121.6(6) . . ?
H10 C10 C9 118.9(6) . . ?
C11 C10 C9 122.2(9) . . ?
C11 C10 H10 118.9(6) . . ?
C12 C11 C10 122.8(10) . . ?
C16 C11 C10 120.1(9) . . ?
C16 C11 C12 117.0(10) . . ?
H12 C12 C11 118.5(7) . . ?
C13 C12 C11 123.0(11) . . ?
C13 C12 H12 118.5(7) . . ?
H13 C13 C12 120.1(7) . . ?
C14 C13 C12 119.8(11) . . ?
C14 C13 H13 120.1(7) . . ?
H14 C14 C13 119.3(7) . . ?
C15 C14 C13 121.5(12) . . ?
C15 C14 H14 119.3(7) . . ?
H15 C15 C14 119.8(7) . . ?
C16 C15 C14 120.3(9) . . ?
C16 C15 H15 119.8(5) . . ?
C11 C16 C7 118.0(8) . . ?
C15 C16 C7 123.9(7) . . ?
C15 C16 C11 118.1(8) . . ?
Ru1 C17 O1 178.6(6) . . ?
C23 C18 C19 117.1(5) . . ?
P1 C18 C19 117.6(4) . . ?
P1 C18 C23 125.3(5) . . ?
H19 C19 C18 119.3(3) . . ?
C20 C19 C18 121.4(6) . . ?
C20 C19 H19 119.3(4) . . ?
H20 C20 C19 119.7(4) . . ?
C21 C20 C19 120.6(6) . . ?
C21 C20 H20 119.7(4) . . ?
H21 C21 C20 120.4(4) . . ?
C22 C21 C20 119.2(6) . . ?
C22 C21 H21 120.4(4) . . ?
H22 C22 C21 119.8(4) . . ?
C23 C22 C21 120.5(6) . . ?
C23 C22 H22 119.8(4) . . ?
C22 C23 C18 121.1(6) . . ?
H23 C23 C18 119.5(4) . . ?
H23 C23 C22 119.5(4) . . ?
C29 C24 C25 118.4(5) . . ?
P1 C24 C25 121.7(4) . . ?
P1 C24 C29 119.9(4) . . ?
H25 C25 C24 119.9(3) . . ?
C26 C25 C24 120.3(5) . . ?
C26 C25 H25 119.9(3) . . ?
H26 C26 C25 120.0(3) . . ?
C27 C26 C25 119.9(6) . . ?
C27 C26 H26 120.0(4) . . ?
H27 C27 C26 119.7(4) . . ?
C28 C27 C26 120.7(5) . . ?
C28 C27 H27 119.7(3) . . ?
H28 C28 C27 120.2(3) . . ?
C29 C28 C27 119.5(5) . . ?
C29 C28 H28 120.2(3) . . ?
C28 C29 C24 121.2(5) . . ?
H29 C29 C24 119.4(3) . . ?
H29 C29 C28 119.4(3) . . ?
C35 C30 C31 118.2(6) . . ?
P1 C30 C31 120.0(5) . . ?
P1 C30 C35 121.7(5) . . ?
H31 C31 C30 119.7(4) . . ?
C32 C31 C30 120.5(6) . . ?
C32 C31 H31 119.7(4) . . ?
H32 C32 C31 120.2(4) . . ?
C33 C32 C31 119.7(7) . . ?
C33 C32 H32 120.2(4) . . ?
H33 C33 C32 119.7(4) . . ?
C34 C33 C32 120.7(7) . . ?
C34 C33 H33 119.7(5) . . ?
H34 C34 C33 119.9(5) . . ?
C35 C34 C33 120.3(7) . . ?
C35 C34 H34 119.9(4) . . ?
C34 C35 C30 120.6(6) . . ?
H35 C35 C30 119.7(4) . . ?
H35 C35 C34 119.7(4) . . ?
C41 C36 C37 119.5(7) . . ?
P2 C36 C37 120.6(5) . . ?
P2 C36 C41 119.4(6) . . ?
H37 C37 C36 119.8(4) . . ?
C38 C37 C36 120.3(9) . . ?
C38 C37 H37 119.8(7) . . ?
H38 C38 C37 120.4(7) . . ?
C39 C38 C37 119.1(12) . . ?
C39 C38 H38 120.4(8) . . ?
H39 C39 C38 119.3(8) . . ?
C40 C39 C38 121.3(11) . . ?
C40 C39 H39 119.3(8) . . ?
H40 C40 C39 119.8(8) . . ?
C41 C40 C39 120.4(12) . . ?
C41 C40 H40 119.8(8) . . ?
C40 C41 C36 119.4(10) . . ?
H41 C41 C36 120.3(5) . . ?
H41 C41 C40 120.3(7) . . ?
C47 C42 C43 117.8(5) . . ?
P2 C42 C43 119.8(4) . . ?
P2 C42 C47 122.4(4) . . ?
H43 C43 C42 119.4(3) . . ?
C44 C43 C42 121.3(5) . . ?
C44 C43 H43 119.4(4) . . ?
H44 C44 C43 120.1(4) . . ?
C45 C44 C43 119.7(6) . . ?
C45 C44 H44 120.1(4) . . ?
H45 C45 C44 119.9(4) . . ?
C46 C45 C44 120.2(6) . . ?
C46 C45 H45 119.9(4) . . ?
H46 C46 C45 119.6(4) . . ?
C47 C46 C45 120.7(6) . . ?
C47 C46 H46 119.6(4) . . ?
C46 C47 C42 120.3(6) . . ?
H47 C47 C42 119.9(3) . . ?
H47 C47 C46 119.9(4) . . ?
C53 C48 C49 118.8(6) . . ?
P2 C48 C49 120.6(4) . . ?
P2 C48 C53 120.7(5) . . ?
H49 C49 C48 120.2(3) . . ?
C50 C49 C48 119.5(6) . . ?
C50 C49 H49 120.2(5) . . ?
H50 C50 C49 119.3(5) . . ?
C51 C50 C49 121.5(8) . . ?
C51 C50 H50 119.3(5) . . ?
H51 C51 C50 120.0(5) . . ?
C52 C51 C50 120.0(7) . . ?
C52 C51 H51 120.0(4) . . ?
H52 C52 C51 120.4(4) . . ?
C53 C52 C51 119.3(7) . . ?
C53 C52 H52 120.4(5) . . ?
C52 C53 C48 120.9(7) . . ?
H53 C53 C48 119.5(4) . . ?
H53 C53 C52 119.5(5) . . ?
C5 N1 C1 119.3(5) . . ?
Ru1 N1 C1 147.4(4) . . ?
Ru1 N1 C5 93.0(3) . . ?
N3 N2 C5 116.2(5) . . ?
Ru1 N2 C5 98.3(3) . . ?
Ru1 N2 N3 145.5(4) . . ?
N2 N3 C6 115.7(5) . . ?
C24 P1 C18 102.7(2) . . ?
C30 P1 C18 104.7(3) . . ?
C30 P1 C24 102.2(2) . . ?
Ru1 P1 C18 112.78(17) . . ?
Ru1 P1 C24 117.84(17) . . ?
Ru1 P1 C30 114.98(18) . . ?
C42 P2 C36 105.3(3) . . ?
C48 P2 C36 103.5(3) . . ?
C48 P2 C42 102.1(2) . . ?
Ru1 P2 C36 110.27(19) . . ?
Ru1 P2 C42 115.97(17) . . ?
Ru1 P2 C48 118.3(2) . . ?
Cl1 Ru1 C17 96.01(19) . . ?
N1 Ru1 C17 161.9(2) . . ?
N1 Ru1 Cl1 102.09(12) . . ?
N2 Ru1 C17 100.5(2) . . ?
N2 Ru1 Cl1 163.51(14) . . ?
N2 Ru1 N1 61.46(17) . . ?
P1 Ru1 C17 92.50(18) . . ?
P1 Ru1 Cl1 88.99(5) . . ?
P1 Ru1 N1 88.14(12) . . ?
P1 Ru1 N2 89.47(13) . . ?
P2 Ru1 C17 89.51(18) . . ?
P2 Ru1 Cl1 91.61(5) . . ?
P2 Ru1 N1 89.70(12) . . ?
P2 Ru1 N2 89.36(13) . . ?
P2 Ru1 P1 177.84(5) . . ?

loop_
_geom_bond_atom_site_label_1
_geom_bond_atom_site_label_2
_geom_bond_distance
_geom_bond_site_symmetry_2
_geom_bond_publ_flag
C1 H1 0.9300 . ?
C1 C2 1.373(9) . ?
C1 N1 1.337(7) . ?
C2 H2 0.9300 . ?
C2 C3 1.378(10) . ?
C3 H3 0.9300 . ?
C3 C4 1.368(10) . ?
C4 H4 0.9300 . ?
C4 C5 1.400(8) . ?
C5 N1 1.362(7) . ?
C5 N2 1.355(7) . ?
C6 H6 0.9300 . ?
C6 C7 1.483(9) . ?
C6 N3 1.280(8) . ?
C7 C8 1.382(10) . ?
C7 C16 1.395(10) . ?
C8 H8 0.9300 . ?
C8 C9 1.396(11) . ?
C9 H9 0.9300 . ?
C9 C10 1.396(14) . ?
C10 H10 0.9300 . ?
C10 C11 1.357(14) . ?
C11 C12 1.396(14) . ?
C11 C16 1.463(11) . ?
C12 H12 0.9300 . ?
C12 C13 1.347(15) . ?
C13 H13 0.9300 . ?
C13 C14 1.372(15) . ?
C14 H14 0.9300 . ?
C14 C15 1.374(11) . ?
C15 H15 0.9300 . ?
C15 C16 1.405(11) . ?
C17 O1 1.040(7) . ?
C17 Ru1 1.893(7) . ?
C18 C19 1.389(8) . ?
C18 C23 1.393(8) . ?
C18 P1 1.835(5) . ?
C19 H19 0.9300 . ?
C19 C20 1.375(8) . ?
C20 H20 0.9300 . ?
C20 C21 1.369(9) . ?
C21 H21 0.9300 . ?
C21 C22 1.372(10) . ?
C22 H22 0.9300 . ?
C22 C23 1.383(9) . ?
C23 H23 0.9300 . ?
C24 C25 1.380(7) . ?
C24 C29 1.383(7) . ?
C24 P1 1.826(5) . ?
C25 H25 0.9300 . ?
C25 C26 1.402(8) . ?
C26 H26 0.9300 . ?
C26 C27 1.357(8) . ?
C27 H27 0.9300 . ?
C27 C28 1.370(8) . ?
C28 H28 0.9300 . ?
C28 C29 1.383(8) . ?
C29 H29 0.9300 . ?
C30 C31 1.394(8) . ?
C30 C35 1.384(8) . ?
C30 P1 1.843(6) . ?
C31 H31 0.9300 . ?
C31 C32 1.388(9) . ?
C32 H32 0.9300 . ?
C32 C33 1.360(11) . ?
C33 H33 0.9300 . ?
C33 C34 1.367(11) . ?
C34 H34 0.9300 . ?
C34 C35 1.375(9) . ?
C35 H35 0.9300 . ?
C36 C37 1.387(10) . ?
C36 C41 1.378(10) . ?
C36 P2 1.821(6) . ?
C37 H37 0.9300 . ?
C37 C38 1.377(12) . ?
C38 H38 0.9300 . ?
C38 C39 1.373(18) . ?
C39 H39 0.9300 . ?
C39 C40 1.345(19) . ?
C40 H40 0.9300 . ?
C40 C41 1.389(12) . ?
C41 H41 0.9300 . ?
C42 C43 1.392(7) . ?
C42 C47 1.397(8) . ?
C42 P2 1.828(5) . ?
C43 H43 0.9300 . ?
C43 C44 1.378(8) . ?
C44 H44 0.9300 . ?
C44 C45 1.371(8) . ?
C45 H45 0.9300 . ?
C45 C46 1.367(9) . ?
C46 H46 0.9300 . ?
C46 C47 1.378(8) . ?
C47 H47 0.9300 . ?
C48 C49 1.383(9) . ?
C48 C53 1.382(8) . ?
C48 P2 1.841(6) . ?
C49 H49 0.9300 . ?
C49 C50 1.393(9) . ?
C50 H50 0.9300 . ?
C50 C51 1.346(10) . ?
C51 H51 0.9300 . ?
C51 C52 1.380(12) . ?
C52 H52 0.9300 . ?
C52 C53 1.394(10) . ?
C53 H53 0.9300 . ?
Cl1 Ru1 2.4526(16) . ?
N1 Ru1 2.195(4) . ?
N2 N3 1.348(6) . ?
N2 Ru1 2.083(4) . ?
P1 Ru1 2.4032(13) . ?
P2 Ru1 2.3862(14) . ?

loop_
_geom_torsion_atom_site_label_1
_geom_torsion_atom_site_label_2
_geom_torsion_atom_site_label_3
_geom_torsion_atom_site_label_4
_geom_torsion
_geom_torsion_site_symmetry_1
_geom_torsion_site_symmetry_2
_geom_torsion_site_symmetry_3
_geom_torsion_site_symmetry_4
_geom_torsion_publ_flag
C1 C2 C3 C4 -0.1(10) . . . . ?
C1 N1 C5 C4 1.5(6) . . . . ?
C1 N1 C5 N2 177.3(5) . . . . ?
C2 C3 C4 C5 0.3(11) . . . . ?
C3 C4 C5 N1 -1.0(9) . . . . ?
C3 C4 C5 N2 -175.6(6) . . . . ?
C4 C5 N1 Ru1 -174.0(6) . . . . ?
C4 C5 N2 N3 -7.3(8) . . . . ?
C4 C5 N2 Ru1 173.4(7) . . . . ?
C5 N2 N3 C6 -179.5(5) . . . . ?
C6 C7 C8 C9 179.8(8) . . . . ?
C6 C7 C16 C11 -178.8(7) . . . . ?
C6 C7 C16 C15 0.8(8) . . . . ?
C6 N3 N2 Ru1 -0.9(8) . . . . ?
C7 C8 C9 C10 -0.5(10) . . . . ?
C7 C16 C11 C10 -1.6(9) . . . . ?
C7 C16 C11 C12 176.0(9) . . . . ?
C7 C16 C15 C14 -179.2(9) . . . . ?
C8 C9 C10 C11 2.4(11) . . . . ?
C9 C10 C11 C12 -178.9(11) . . . . ?
C9 C10 C11 C16 -1.4(13) . . . . ?
C10 C11 C12 C13 -179.6(13) . . . . ?
C10 C11 C16 C15 178.7(10) . . . . ?
C11 C12 C13 C14 1.5(14) . . . . ?
C11 C16 C15 C14 0.5(10) . . . . ?
C12 C13 C14 C15 -4.9(16) . . . . ?
C13 C14 C15 C16 3.9(14) . . . . ?
C18 C19 C20 C21 1.7(7) . . . . ?
C18 C23 C22 C21 1.3(7) . . . . ?
C19 C20 C21 C22 -2.9(7) . . . . ?
C20 C21 C22 C23 1.4(7) . . . . ?
C24 C25 C26 C27 1.6(7) . . . . ?
C24 C29 C28 C27 -2.4(7) . . . . ?
C25 C26 C27 C28 -0.6(8) . . . . ?
C26 C27 C28 C29 1.0(7) . . . . ?
C30 C31 C32 C33 -0.2(8) . . . . ?
C30 C35 C34 C33 -2.3(8) . . . . ?
C31 C32 C33 C34 0.6(9) . . . . ?
C32 C33 C34 C35 0.6(10) . . . . ?
C36 C37 C38 C39 -0.9(9) . . . . ?
C36 C41 C40 C39 1.1(10) . . . . ?
C37 C38 C39 C40 1.0(11) . . . . ?
C38 C39 C40 C41 -1.2(15) . . . . ?
C42 C43 C44 C45 -1.6(7) . . . . ?
C42 C47 C46 C45 -0.5(7) . . . . ?
C43 C44 C45 C46 2.1(7) . . . . ?
C44 C45 C46 C47 -1.1(8) . . . . ?
C48 C49 C50 C51 1.0(7) . . . . ?
C48 C53 C52 C51 -0.2(8) . . . . ?
C49 C50 C51 C52 -0.5(8) . . . . ?
C50 C51 C52 C53 0.1(8) . . . . ?

loop_
_restr_U_rigid_atom_site_label_1
_restr_U_rigid_atom_site_label_2
_restr_U_rigid_target_weight_param
_restr_U_rigid_U_parallel
_restr_U_rigid_diff
C9 C10 0.0100 0.1193 0.0095
C9 C11 0.0100 0.1274 -0.0043
C10 C11 0.0100 0.1455 0.0137
C10 C12 0.0100 0.1528 0.0101
C11 C12 0.0100 0.0928 -0.0091
C11 C13 0.0100 0.1272 0.0054
C12 C13 0.0100 0.1735 -0.0061
C12 C14 0.0100 0.1425 -0.0036
C13 C14 0.0100 0.1070 0.0031
C13 C15 0.0100 0.0544 0.0015
C14 C15 0.0100 0.0525 0.0068
C38 C39 0.0100 0.2275 -0.0023
C38 C40 0.0100 0.2205 0.0020
C39 C40 0.0100 0.2400 0.0007

loop_
_restr_U_similar_atom_site_label_1
_restr_U_similar_atom_site_label_2
_restr_U_similar_weight_param
C9 C10 0.0400
C10 C11 0.0400
C11 C12 0.0400
C12 C13 0.0400
C13 C14 0.0400
C14 C15 0.0400
C38 C39 0.0400
C39 C40 0.0400
